data_2004263
loop_
_publ_author_name
'Ng, S. W.'
'Kumar Das, V. G.'

_publ_section_title
;
 Bis(2-methoxycarbonylethyl)bis(quinolin-8-olato-<i>N</i>,<i>O</i>)tin
;
_journal_issue 12
_journal_name_full 'Acta Crystallographica Section C'
_journal_page_first 2492
_journal_page_last 2494
_journal_paper_doi 10.1107/S0108270195007347
_journal_volume 51
_journal_year 1995
_chemical_formula_moiety 'C26 H26 N2 O6 Sn'
_chemical_formula_sum 'C26 H26 N2 O6 Sn'
_chemical_formula_weight 581.18
_chemical_name_systematic
;
Bis(\b-carboxymethylethyl)bis(quinolin-8-olato)tin
;
_space_group_IT_number 2
_symmetry_cell_setting triclinic
_symmetry_space_group_name_Hall '-P 1'
_symmetry_space_group_name_H-M 'P -1'
_audit_creation_method SHELXL
_cell_angle_alpha 97.511(6)
_cell_angle_beta 112.647(7)
_cell_angle_gamma 102.092(5)
_cell_formula_units_Z 2
_cell_length_a 10.6502(9)
_cell_length_b 11.0148(4)
_cell_length_c 12.0539(11)
_cell_measurement_reflns_used 25
_cell_measurement_temperature 298(2)
_cell_measurement_theta_max 15.0
_cell_measurement_theta_min 14.5
_cell_volume 1240.56(18)
_computing_cell_refinement 'CAD-4 VAX/PC'
_computing_data_collection 'CAD-4 VAX/PC (Enraf-Nonius, 1988)'
_computing_data_reduction 'Xtal3.0 (Hall & Stewart, 1990)'
_computing_molecular_graphics 'ORTEPII (Johnson, 1976)'
_computing_publication_material SHELXL93
_computing_structure_refinement 'SHELXL93 (Sheldrick, 1993)'
_computing_structure_solution 'SHELXS86 (Sheldrick, 1985)'
_diffrn_ambient_temperature 298
_diffrn_measurement_device 'Enraf-Nonius CAD4'
_diffrn_measurement_method \w-2\q
_diffrn_radiation_monochromator graphite
_diffrn_radiation_source 'fine-focus sealed tube'
_diffrn_radiation_type MoK\a
_diffrn_radiation_wavelength 0.71073
_diffrn_reflns_av_R_equivalents 0.0142
_diffrn_reflns_av_sigmaI/netI 0.0248
_diffrn_reflns_limit_h_max 12
_diffrn_reflns_limit_h_min -13
_diffrn_reflns_limit_k_max 14
_diffrn_reflns_limit_k_min -14
_diffrn_reflns_limit_l_max 15
_diffrn_reflns_limit_l_min 0
_diffrn_reflns_number 5963
_diffrn_reflns_theta_max 27.47
_diffrn_reflns_theta_min 1.88
_diffrn_standards_decay_% 1.4
_diffrn_standards_interval_time 60
_diffrn_standards_number 3
_exptl_absorpt_coefficient_mu 1.074
_exptl_absorpt_correction_T_max 0.9998
_exptl_absorpt_correction_T_min 0.9068
_exptl_absorpt_correction_type '\y scan'
_exptl_crystal_colour yellow
_exptl_crystal_density_diffrn 1.556
_exptl_crystal_description 'irregular strip'
_exptl_crystal_F_000 588
_exptl_crystal_size_max 0.58
_exptl_crystal_size_mid 0.29
_exptl_crystal_size_min 0.14
_refine_diff_density_max 0.867
_refine_diff_density_min -0.274
_refine_ls_extinction_method none
_refine_ls_goodness_of_fit_all 1.068
_refine_ls_goodness_of_fit_obs 1.089
_refine_ls_hydrogen_treatment 'H atoms were located and refined with U = 0.1\%A^2^'
_refine_ls_matrix_type full
_refine_ls_number_parameters 316
_refine_ls_number_reflns 5690
_refine_ls_number_restraints 0
_refine_ls_restrained_S_all 1.068
_refine_ls_restrained_S_obs 1.089
_refine_ls_R_factor_all 0.0400
_refine_ls_R_factor_obs 0.0310
_refine_ls_shift/esd_max 0.001
_refine_ls_shift/esd_mean 0.000
_refine_ls_structure_factor_coef Fsqd
_refine_ls_weighting_scheme
;
calc w = 1/[\s^2^(F~o~^2^) + (0.0464P)^2^ + 0.0051P]
where P = (F~o~^2^ + 2F~c~^2^)/3
;
_refine_ls_wR_factor_all 0.0784
_refine_ls_wR_factor_obs 0.0740
_reflns_number_observed 4918
_reflns_number_total 5690
_reflns_observed_criterion >2sigma(I)
_cod_data_source_file jz1055.cif
_cod_data_source_block ipt152
_cod_original_cell_volume 1240.6(2)
_cod_database_code 2004263

loop_
_symmetry_equiv_pos_as_xyz
'x, y, z'
'-x, -y, -z'

loop_
_atom_site_aniso_label
_atom_site_aniso_U_11
_atom_site_aniso_U_22
_atom_site_aniso_U_33
_atom_site_aniso_U_12
_atom_site_aniso_U_13
_atom_site_aniso_U_23
Sn 0.04698(11) 0.04464(11) 0.03491(10) 0.01977(8) 0.01473(7) 0.01075(7)
O1 0.0611(14) 0.099(2) 0.068(2) 0.0041(13) 0.0112(12) 0.0201(14)
O2 0.075(2) 0.077(2) 0.0698(15) 0.0312(13) 0.0259(13) 0.0237(13)
O3 0.098(2) 0.0499(12) 0.0599(14) 0.0118(12) 0.0226(13) 0.0101(11)
O4 0.100(2) 0.0605(15) 0.082(2) 0.0335(14) 0.022(2) 0.0117(13)
O5 0.0596(11) 0.0347(9) 0.0371(9) 0.0194(8) 0.0161(8) 0.0100(7)
O6 0.0512(11) 0.0650(12) 0.0380(9) 0.0191(9) 0.0167(8) 0.0200(9)
N1 0.0422(11) 0.0388(11) 0.0465(12) 0.0135(9) 0.0188(9) 0.0157(9)
N2 0.0484(12) 0.0347(10) 0.0399(11) 0.0142(9) 0.0168(9) 0.0120(8)
C1 0.059(2) 0.107(3) 0.058(2) 0.036(2) 0.033(2) 0.040(2)
C2 0.048(2) 0.083(2) 0.083(2) 0.019(2) 0.033(2) 0.041(2)
C3 0.0432(15) 0.076(2) 0.057(2) 0.0165(15) 0.0264(14) 0.018(2)
C4 0.069(2) 0.148(5) 0.065(2) 0.015(3) 0.001(2) 0.040(3)
C5 0.079(2) 0.053(2) 0.051(2) 0.033(2) 0.012(2) 0.0047(13)
C6 0.086(2) 0.049(2) 0.053(2) 0.024(2) 0.013(2) 0.0110(14)
C7 0.086(2) 0.048(2) 0.0421(15) 0.019(2) 0.022(2) 0.0126(13)
C8 0.143(4) 0.049(2) 0.092(3) 0.005(2) 0.041(3) 0.000(2)
C9 0.052(2) 0.048(2) 0.063(2) 0.0185(13) 0.0237(14) 0.0260(13)
C10 0.061(2) 0.0415(15) 0.093(3) 0.0164(14) 0.036(2) 0.033(2)
C11 0.060(2) 0.0360(14) 0.086(2) 0.0087(13) 0.033(2) 0.0100(15)
C12 0.0451(14) 0.0344(12) 0.062(2) 0.0056(11) 0.0242(13) 0.0043(12)
C13 0.066(2) 0.050(2) 0.059(2) 0.0054(15) 0.023(2) -0.0087(14)
C14 0.074(2) 0.061(2) 0.0414(15) 0.011(2) 0.0172(14) -0.0002(13)
C15 0.061(2) 0.050(2) 0.0417(14) 0.0168(13) 0.0191(13) 0.0113(12)
C16 0.0393(12) 0.0395(12) 0.0418(13) 0.0114(10) 0.0190(10) 0.0098(10)
C17 0.0362(12) 0.0361(12) 0.0456(13) 0.0081(10) 0.0189(10) 0.0095(10)
C18 0.061(2) 0.0368(13) 0.0474(14) 0.0147(12) 0.0222(13) 0.0143(11)
C19 0.062(2) 0.0417(14) 0.062(2) 0.0112(13) 0.0354(15) 0.0140(13)
C20 0.049(2) 0.0414(15) 0.069(2) 0.0093(12) 0.0265(14) 0.0046(13)
C21 0.0459(14) 0.0322(12) 0.0518(15) 0.0089(11) 0.0124(12) 0.0002(11)
C22 0.0450(15) 0.051(2) 0.057(2) 0.0134(13) 0.0029(13) 0.0022(13)
C23 0.057(2) 0.055(2) 0.049(2) 0.0200(14) -0.0034(14) 0.0107(13)
C24 0.061(2) 0.050(2) 0.0393(14) 0.0125(13) 0.0075(13) 0.0143(12)
C25 0.0484(14) 0.0387(13) 0.0357(12) 0.0108(11) 0.0081(11) 0.0076(10)
C26 0.0443(13) 0.0289(11) 0.0387(12) 0.0099(10) 0.0107(10) 0.0053(9)

loop_
_atom_site_label
_atom_site_occupancy
_atom_site_fract_x
_atom_site_fract_y
_atom_site_fract_z
_atom_site_U_iso_or_equiv
_atom_site_thermal_displace_type
_atom_site_calc_flag
_atom_site_refinement_flags
_atom_site_type_symbol
Sn 1 .91165(2) .35666(2) .21288(2) .04178(7) Uani d . Sn
O1 1 .4421(3) .2000(3) -.0726(2) .0844(8) Uani d . O
O2 1 .5782(3) .3845(3) .0610(2) .0732(6) Uani d . O
O3 1 1.1995(3) .8374(2) .4932(2) .0746(7) Uani d . O
O4 1 .9790(3) .8214(2) .3625(3) .0854(8) Uani d . O
O5 1 .8385(2) .3463(2) .0233(2) .0441(4) Uani d . O
O6 1 1.0480(2) .3203(2) .3777(2) .0509(4) Uani d . O
N1 1 .8994(2) .1488(2) .1194(2) .0416(5) Uani d . N
N2 1 1.1341(2) .3899(2) .2088(2) .0409(5) Uani d . N
C1 1 .7289(3) .2634(4) .2389(3) .0681(9) Uani d . C
H1A 1 .7560(3) .2052(4) .2916(3) .102 Uiso calc R H
H1B 1 .7045(3) .3279(4) .2830(3) .102 Uiso calc R H
C2 1 .5974(3) .1894(4) .1238(3) .0674(9) Uani d . C
H2A 1 .6190(3) .1215(4) .0811(3) .101 Uiso calc R H
H2B 1 .5243(3) .1502(4) .1478(3) .101 Uiso calc R H
C3 1 .5408(3) .2709(4) .0363(3) .0572(7) Uani d . C
C4 1 .3802(4) .2707(5) -0.1620(4) .104(2) Uani d . C
H4A 1 .3105(4) .2121(5) -0.2375(4) .156 Uiso calc R H
H4B 1 .4532(4) .3223(5) -0.1779(4) .156 Uiso calc R H
H4C 1 .3360(4) .3246(5) -0.1300(4) .156 Uiso calc R H
C5 1 .9476(4) .5607(3) .2561(3) .0645(8) Uani d . C
H5A 1 .9696(4) .5943(3) .1932(3) .097 Uiso calc R H
H5B 1 .8596(4) .5773(3) .2501(3) .097 Uiso calc R H
C6 1 1.0607(4) .6326(3) .3780(3) .0673(9) Uani d . C
H6A 1 1.1509(4) .6238(3) .3815(3) .101 Uiso calc R H
H6B 1 1.0441(4) .5949(3) .4412(3) .101 Uiso calc R H
C7 1 1.0715(4) .7727(3) .4073(3) .0603(8) Uani d . C
C8 1 1.2216(6) .9720(4) .5347(4) .103(2) Uani d . C
H8A 1 1.3171(6) 1.0099(4) .5966(4) .154 Uiso calc R H
H8B 1 1.1564(6) .9842(4) .5693(4) .154 Uiso calc R H
H8C 1 1.2061(6) 1.0115(4) .4661(4) .154 Uiso calc R H
C9 1 .9287(3) .0521(3) .1695(3) .0526(7) Uani d . C
H9 1 .9745(3) .0666(3) .2551(3) .079 Uiso calc R H
C10 1 .8930(3) -.0703(3) .0979(4) .0622(8) Uani d . C
H10 1 .9156(3) -0.1361(3) .1356(4) .093 Uiso calc R H
C11 1 .8257(3) -.0935(3) -.0264(3) .0615(8) Uani d . C
H11 1 .8015(3) -0.1756(3) -.0739(3) .092 Uiso calc R H
C12 1 .7915(3) .0056(2) -.0852(3) .0485(6) Uani d . C
C13 1 .7223(4) -.0081(3) -0.2129(3) .0640(8) Uani d . C
H13 1 .6947(4) -.0874(3) -0.2664(3) .096 Uiso calc R H
C14 1 .6951(4) .0960(3) -0.2592(3) .0638(8) Uani d . C
H14 1 .6495(4) .0862(3) -0.3442(3) .096 Uiso calc R H
C15 1 .7347(3) .2163(3) -0.1807(2) .0516(6) Uani d . C
H15 1 .7149(3) .2850(3) -0.2146(2) .077 Uiso calc R H
C16 1 .8024(3) .2346(2) -.0543(2) .0396(5) Uani d . C
C17 1 .8320(3) .1275(2) -.0056(2) .0392(5) Uani d . C
C18 1 1.1743(3) .4295(2) .1255(3) .0483(6) Uani d . C
H18 1 1.1079(3) .4463(2) .0568(3) .072 Uiso calc R H
C19 1 1.3126(3) .4469(3) .1371(3) .0529(7) Uani d . C
H19 1 1.3383(3) .4768(3) .0779(3) .079 Uiso calc R H
C20 1 1.4096(3) .4198(3) .2356(3) .0543(7) Uani d . C
H20 1 1.5020(3) .4308(3) .2439(3) .082 Uiso calc R H
C21 1 1.3706(3) .3748(2) .3261(3) .0473(6) Uani d . C
C22 1 1.4619(3) .3421(3) .4312(3) .0580(7) Uani d . C
H22 1 1.5547(3) .3463(3) .4438(3) .087 Uiso calc R H
C23 1 1.4131(3) .3045(3) .5131(3) .0612(8) Uani d . C
H23 1 1.4741(3) .2832(3) .5819(3) .092 Uiso calc R H
C24 1 1.2743(3) .2966(3) .4986(3) .0548(7) Uani d . C
H24 1 1.2456(3) .2712(3) .5578(3) .082 Uiso calc R H
C25 1 1.1794(3) .3262(2) .3969(2) .0445(6) Uani d . C
C26 1 1.2300(3) .3641(2) .3089(2) .0399(5) Uani d . C

loop_
_atom_type_symbol
_atom_type_description
_atom_type_scat_dispersion_real
_atom_type_scat_dispersion_imag
_atom_type_scat_source
C C 0.0033 0.0016 'International Tables Vol C Tables 4.2.6.8 and 6.1.1.4'
H H 0.0000 0.0000 'International Tables Vol C Tables 4.2.6.8 and 6.1.1.4'
N N 0.0061 0.0033 'International Tables Vol C Tables 4.2.6.8 and 6.1.1.4'
O O 0.0106 0.0060 'International Tables Vol C Tables 4.2.6.8 and 6.1.1.4'
Sn Sn -0.6537 1.4246 'International Tables Vol C Tables 4.2.6.8 and 6.1.1.4'

loop_
_geom_angle_atom_site_label_1
_geom_angle_atom_site_label_2
_geom_angle_atom_site_label_3
_geom_angle
_geom_angle_publ_flag
C1 Sn C5 109.7(2) yes
C1 Sn N1 85.50(10) yes
C1 Sn N2 158.10(10) yes
C1 Sn O2 55.40(10) yes
C1 Sn O5 105.70(10) yes
C1 Sn O6 90.60(10) yes
C5 Sn N1 162.00(10) yes
C5 Sn N2 89.10(10) yes
C5 Sn O2 78.10(10) yes
C5 Sn O5 92.50(10) yes
C5 Sn O6 104.00(10) yes
N1 Sn N2 78.37(7) yes
N1 Sn O2 104.34(7) yes
N1 Sn O5 73.48(7) yes
N1 Sn O6 84.95(8) yes
N2 Sn O2 143.20(7) yes
N2 Sn O5 83.90(7) yes
N2 Sn O6 73.52(7) yes
O2 Sn O5 62.71(7) yes
O2 Sn O6 142.91(7) yes
O5 Sn O6 151.53(8) yes
Sn C1 C2 116.9(2) yes
Sn C5 C6 116.8(2) yes
Sn N1 C9 130.2(2) yes
Sn N1 C17 110.1(2) yes
Sn N2 C18 129.0(2) yes
Sn N2 C26 111.8(2) yes
Sn O5 C16 119.5(2) yes
Sn O6 C25 119.4(2) yes
C3 O1 C4 115.2(3) yes
C7 O3 C8 116.0(3) yes
C9 N1 C17 119.0(2) yes
C18 N2 C26 119.2(2) yes
C1 C2 C3 113.2(3) yes
O1 C3 O2 123.8(3) yes
O1 C3 C2 111.5(3) yes
O2 C3 C2 124.7(3) yes
C5 C6 C7 114.2(3) yes
O3 C7 O4 123.3(3) yes
O3 C7 C6 110.3(3) yes
O4 C7 C6 126.4(3) yes
N1 C9 C10 122.0(3) yes
C9 C10 C11 119.9(3) yes
C10 C11 C12 120.7(3) yes
C11 C12 C13 125.3(3) yes
C11 C12 C17 115.8(3) yes
C13 C12 C17 118.9(3) yes
C12 C13 C14 119.8(3) yes
C13 C14 C15 121.3(3) yes
C14 C15 C16 121.1(3) yes
O5 C16 C15 123.0(2) yes
O5 C16 C17 119.1(2) yes
C15 C16 C17 117.9(2) yes
C12 C17 C16 120.9(2) yes
N1 C17 C12 122.6(2) yes
N1 C17 C16 116.5(2) yes
N2 C18 C19 122.4(3) yes
C18 C19 C20 119.3(3) yes
C19 C20 C21 120.3(3) yes
C20 C21 C22 125.1(3) yes
C20 C21 C26 116.4(3) yes
C22 C21 C26 118.5(3) yes
C21 C22 C23 119.4(3) yes
C22 C23 C24 122.6(3) yes
C23 C24 C25 120.6(3) yes
O6 C25 C24 123.6(3) yes
O6 C25 C26 119.5(2) yes
C24 C25 C26 116.9(3) yes
C21 C26 C25 121.9(2) yes
N2 C26 C21 122.4(2) yes
N2 C26 C25 115.7(2) yes

loop_
_geom_bond_atom_site_label_1
_geom_bond_atom_site_label_2
_geom_bond_distance
_geom_bond_publ_flag
Sn C1 2.158(3) yes
Sn C5 2.156(3) yes
Sn N1 2.369(2) yes
Sn N2 2.341(2) yes
Sn O2 3.413(2) yes
Sn O5 2.090(2) yes
Sn O6 2.109(2) yes
O1 C3 1.328(4) yes
O1 C4 1.445(5) yes
O2 C3 1.190(4) yes
O3 C7 1.323(4) yes
O3 C8 1.439(4) yes
O4 C7 1.198(4) yes
O5 C16 1.326(3) yes
O6 C25 1.314(3) yes
N1 C9 1.326(3) yes
N1 C17 1.358(3) yes
N2 C18 1.322(3) yes
N2 C26 1.357(3) yes
C1 C2 1.510(5) yes
C2 C3 1.505(4) yes
C5 C6 1.474(4) yes
C6 C7 1.507(4) yes
C9 C10 1.392(4) yes
C10 C11 1.349(5) yes
C11 C12 1.412(4) yes
C12 C13 1.398(4) yes
C12 C17 1.419(3) yes
C13 C14 1.376(5) yes
C14 C15 1.400(4) yes
C15 C16 1.376(4) yes
C16 C17 1.425(3) yes
C18 C19 1.394(4) yes
C19 C20 1.358(4) yes
C20 C21 1.419(4) yes
C21 C22 1.413(4) yes
C21 C26 1.406(4) yes
C22 C23 1.353(5) yes
C23 C24 1.402(5) yes
C24 C25 1.385(4) yes
C25 C26 1.433(4) yes
